data_1517550
loop_
_publ_author_name
'Ma, Dengke'
'Qiu, Youai'
'Dai, Jianxin'
'Fu, Chunling'
'Ma, Shengming'

_publ_section_title
;
 N-heterocyclic carbene-promoted annulation reaction of allenals with
 chalcones: synthesis of polysubstituted pyranyl aldehydes.
;
_journal_issue 18
_journal_name_full 'Organic letters'
_journal_page_first 4742
_journal_page_last 4745
_journal_paper_doi 10.1021/ol5021509
_journal_volume 16
_journal_year 2014
_chemical_formula_moiety 'C27 H23 N O4'
_chemical_formula_sum 'C27 H23 N O4'
_chemical_formula_weight 425.46
_chemical_name_systematic
; 
 ? 
;
_space_group_IT_number 14
_symmetry_cell_setting monoclinic
_symmetry_space_group_name_Hall '-P 2ybc'
_symmetry_space_group_name_H-M 'P 1 21/c 1'
_atom_sites_solution_hydrogens geom
_atom_sites_solution_primary direct
_atom_sites_solution_secondary difmap
_audit_creation_method SHELXL-97
_cell_angle_alpha 90.00
_cell_angle_beta 99.063(2)
_cell_angle_gamma 90.00
_cell_formula_units_Z 4
_cell_length_a 10.6719(3)
_cell_length_b 19.4897(5)
_cell_length_c 10.9956(3)
_cell_measurement_reflns_used 5197
_cell_measurement_temperature 293(2)
_cell_measurement_theta_max 67.3149
_cell_measurement_theta_min 4.0679
_cell_volume 2258.45(11)
_computing_cell_refinement 'CrysAlis PRO (Agilent Technologies, 2011)'
_computing_data_collection 'CrysAlis PRO'
_computing_data_reduction 'CrysAlis PRO'
_computing_molecular_graphics 'OLEX2 (Dolomanov et al., 2009)'
_computing_publication_material OLEX2
_computing_structure_refinement 'SHELXL-97 (Sheldrick, 2008)'
_computing_structure_solution 'SHELXS-97 (Sheldrick, 2008)'
_diffrn_ambient_temperature 293(2)
_diffrn_detector_area_resol_mean 10.3592
_diffrn_measured_fraction_theta_full 0.985
_diffrn_measured_fraction_theta_max 0.985
_diffrn_measurement_device_type 'Xcalibur, Atlas, Gemini ultra'
_diffrn_measurement_method '\w scans'
_diffrn_radiation_monochromator graphite
_diffrn_radiation_source 'fine-focus sealed tube'
_diffrn_radiation_type CuK\a
_diffrn_radiation_wavelength 1.54184
_diffrn_reflns_av_R_equivalents 0.0367
_diffrn_reflns_av_sigmaI/netI 0.0259
_diffrn_reflns_limit_h_max 8
_diffrn_reflns_limit_h_min -12
_diffrn_reflns_limit_k_max 23
_diffrn_reflns_limit_k_min -22
_diffrn_reflns_limit_l_max 13
_diffrn_reflns_limit_l_min -12
_diffrn_reflns_number 14856
_diffrn_reflns_theta_full 67.43
_diffrn_reflns_theta_max 67.43
_diffrn_reflns_theta_min 4.20
_exptl_absorpt_coefficient_mu 0.679
_exptl_absorpt_correction_T_max 0.8223
_exptl_absorpt_correction_T_min 0.7825
_exptl_absorpt_correction_type multi-scan
_exptl_absorpt_process_details
;
CrysAlis PRO (Agilent Technologies, 2011) 
;
_exptl_crystal_colour colorless
_exptl_crystal_density_diffrn 1.251
_exptl_crystal_density_method 'not measured'
_exptl_crystal_description block
_exptl_crystal_F_000 896
_exptl_crystal_size_max 0.38
_exptl_crystal_size_mid 0.32
_exptl_crystal_size_min 0.30
_refine_diff_density_max 0.146
_refine_diff_density_min -0.139
_refine_diff_density_rms 0.030
_refine_ls_extinction_coef 0.0031(2)
_refine_ls_extinction_expression Fc^*^=kFc[1+0.001xFc^2^\l^3^/sin(2\q)]^-1/4^
_refine_ls_extinction_method SHELXL
_refine_ls_goodness_of_fit_ref 1.020
_refine_ls_hydrogen_treatment mixed
_refine_ls_matrix_type full
_refine_ls_number_parameters 291
_refine_ls_number_reflns 4007
_refine_ls_number_restraints 0
_refine_ls_restrained_S_all 1.020
_refine_ls_R_factor_all 0.0498
_refine_ls_R_factor_gt 0.0391
_refine_ls_shift/su_max 0.001
_refine_ls_shift/su_mean 0.000
_refine_ls_structure_factor_coef Fsqd
_refine_ls_weighting_details 'calc w=1/[\s^2^(Fo^2^)+(0.0518P)^2^+0.3652P] where P=(Fo^2^+2Fc^2^)/3'
_refine_ls_weighting_scheme calc
_refine_ls_wR_factor_gt 0.0996
_refine_ls_wR_factor_ref 0.1092
_reflns_number_gt 3249
_reflns_number_total 4007
_reflns_threshold_expression >2sigma(I)
_cod_data_source_file ol5021509_si_003.cif
_cod_data_source_block 140411_mdk_4_073_2
_cod_depositor_comments 'Adding full bibliography for 1517550--1517552.cif.'
_cod_original_cell_volume 2258.44(10)
_cod_original_sg_symbol_H-M 'P 21/c'
_cod_database_code 1517550

loop_
_symmetry_equiv_pos_as_xyz
'x, y, z'
'-x, y+1/2, -z+1/2'
'-x, -y, -z'
'x, -y-1/2, z-1/2'

loop_
_atom_site_label
_atom_site_type_symbol
_atom_site_fract_x
_atom_site_fract_y
_atom_site_fract_z
_atom_site_U_iso_or_equiv
_atom_site_adp_type
_atom_site_occupancy
_atom_site_symmetry_multiplicity
_atom_site_calc_flag
_atom_site_refinement_flags
O1 O 0.20208(11) 0.01720(5) 0.82449(9) 0.0523(3) Uani 1 1 d .
O2 O 0.13666(15) 0.24813(6) 0.92576(14) 0.0833(4) Uani 1 1 d .
O3 O 0.08662(14) -0.32561(6) 0.85032(12) 0.0750(4) Uani 1 1 d .
O4 O 0.15141(15) -0.32566(6) 1.04538(12) 0.0778(4) Uani 1 1 d .
N1 N 0.12271(12) -0.29583(7) 0.94740(13) 0.0528(3) Uani 1 1 d .
C1 C 0.17554(13) -0.00504(7) 0.93788(13) 0.0442(3) Uani 1 1 d .
C2 C 0.16226(14) 0.03839(8) 1.02736(14) 0.0496(4) Uani 1 1 d .
H2 H 0.1403 0.0211 1.1000 0.059 Uiso 1 1 calc R
C3 C 0.18104(13) 0.11408(7) 1.01678(14) 0.0476(3) Uani 1 1 d .
H3 H 0.1100 0.1374 1.0460 0.057 Uiso 1 1 calc R
C4 C 0.17891(13) 0.13300(7) 0.88382(14) 0.0465(3) Uani 1 1 d .
C5 C 0.19615(13) 0.08611(7) 0.79829(14) 0.0455(3) Uani 1 1 d .
C6 C 0.16168(13) -0.08016(7) 0.93978(13) 0.0428(3) Uani 1 1 d .
C7 C 0.12234(13) -0.11664(7) 0.83182(13) 0.0442(3) Uani 1 1 d .
H7 H 0.1057 -0.0934 0.7572 0.053 Uiso 1 1 calc R
C8 C 0.10767(13) -0.18706(7) 0.83408(13) 0.0448(3) Uani 1 1 d .
H8 H 0.0797 -0.2112 0.7619 0.054 Uiso 1 1 calc R
C9 C 0.13519(13) -0.22085(7) 0.94499(13) 0.0444(3) Uani 1 1 d .
C10 C 0.17485(17) -0.18631(8) 1.05362(14) 0.0572(4) Uani 1 1 d .
H10 H 0.1926 -0.2100 1.1277 0.069 Uiso 1 1 calc R
C11 C 0.18769(17) -0.11622(8) 1.05038(14) 0.0575(4) Uani 1 1 d .
H11 H 0.2142 -0.0924 1.1232 0.069 Uiso 1 1 calc R
C12 C 0.30355(14) 0.13567(7) 1.09920(14) 0.0477(3) Uani 1 1 d .
C13 C 0.30048(17) 0.15858(8) 1.21693(15) 0.0580(4) Uani 1 1 d .
H13 H 0.2229 0.1630 1.2445 0.070 Uiso 1 1 calc R
C14 C 0.4104(2) 0.17501(11) 1.29457(19) 0.0801(6) Uani 1 1 d .
H14 H 0.4066 0.1902 1.3741 0.096 Uiso 1 1 calc R
C15 C 0.5252(2) 0.16907(12) 1.2553(2) 0.0881(7) Uani 1 1 d .
H15 H 0.5997 0.1796 1.3080 0.106 Uiso 1 1 calc R
C16 C 0.52922(19) 0.14755(13) 1.1380(3) 0.0920(7) Uani 1 1 d .
H16 H 0.6070 0.1443 1.1103 0.110 Uiso 1 1 calc R
C17 C 0.41981(16) 0.13050(11) 1.0600(2) 0.0743(5) Uani 1 1 d .
H17 H 0.4243 0.1154 0.9805 0.089 Uiso 1 1 calc R
C18 C 0.15825(17) 0.20498(8) 0.85221(18) 0.0610(4) Uani 1 1 d .
H18 H 0.1617 0.2186 0.7718 0.073 Uiso 1 1 calc R
C19 C 0.21824(14) 0.09749(7) 0.66753(14) 0.0473(3) Uani 1 1 d .
H19 H 0.1920 0.1446 0.6454 0.057 Uiso 1 1 calc R
C20 C 0.35988(14) 0.09271(8) 0.66168(14) 0.0475(3) Uani 1 1 d .
C21 C 0.42776(16) 0.15052(9) 0.64110(17) 0.0612(4) Uani 1 1 d .
H21 H 0.3874 0.1930 0.6338 0.073 Uiso 1 1 calc R
C22 C 0.55509(19) 0.14626(11) 0.6311(2) 0.0759(5) Uani 1 1 d .
H22 H 0.5992 0.1858 0.6164 0.091 Uiso 1 1 calc R
C23 C 0.61685(18) 0.08451(12) 0.64273(18) 0.0748(5) Uani 1 1 d .
H23 H 0.7022 0.0817 0.6349 0.090 Uiso 1 1 calc R
C24 C 0.55112(19) 0.02693(12) 0.6661(2) 0.0815(6) Uani 1 1 d .
H24 H 0.5926 -0.0151 0.6758 0.098 Uiso 1 1 calc R
C25 C 0.42433(17) 0.03068(9) 0.67534(19) 0.0690(5) Uani 1 1 d .
H25 H 0.3811 -0.0090 0.6910 0.083 Uiso 1 1 calc R
C26 C 0.13755(15) 0.04996(8) 0.57514(15) 0.0544(4) Uani 1 1 d .
H26A H 0.1649 0.0029 0.5911 0.065 Uiso 1 1 calc R
H26B H 0.0495 0.0532 0.5866 0.065 Uiso 1 1 calc R
C27 C 0.14820(18) 0.06824(10) 0.44326(16) 0.0641(5) Uani 1 1 d .
H27A H 0.0992 0.0364 0.3885 0.096 Uiso 1 1 calc R
H27B H 0.2355 0.0660 0.4320 0.096 Uiso 1 1 calc R
H27C H 0.1167 0.1139 0.4257 0.096 Uiso 1 1 calc R

loop_
_atom_site_aniso_label
_atom_site_aniso_U_11
_atom_site_aniso_U_22
_atom_site_aniso_U_33
_atom_site_aniso_U_23
_atom_site_aniso_U_13
_atom_site_aniso_U_12
O1 0.0734(7) 0.0381(5) 0.0496(6) 0.0044(4) 0.0228(5) 0.0024(5)
O2 0.1091(11) 0.0460(7) 0.1000(11) -0.0094(7) 0.0324(9) 0.0092(6)
O3 0.1005(10) 0.0494(7) 0.0702(8) -0.0062(6) -0.0021(7) -0.0094(6)
O4 0.1156(11) 0.0524(7) 0.0649(8) 0.0168(6) 0.0126(7) -0.0008(7)
N1 0.0569(8) 0.0452(7) 0.0572(8) 0.0036(6) 0.0118(6) -0.0026(6)
C1 0.0444(8) 0.0448(8) 0.0450(8) 0.0035(6) 0.0120(6) -0.0031(6)
C2 0.0508(8) 0.0505(9) 0.0501(8) -0.0040(7) 0.0165(7) -0.0093(6)
C3 0.0410(7) 0.0465(8) 0.0580(9) -0.0079(7) 0.0165(6) -0.0009(6)
C4 0.0402(7) 0.0418(8) 0.0582(9) -0.0009(6) 0.0099(6) -0.0001(6)
C5 0.0441(8) 0.0382(7) 0.0548(8) 0.0043(6) 0.0093(6) 0.0002(6)
C6 0.0427(7) 0.0441(8) 0.0426(7) 0.0013(6) 0.0099(6) -0.0039(6)
C7 0.0479(8) 0.0464(8) 0.0381(7) 0.0042(6) 0.0066(6) 0.0005(6)
C8 0.0468(8) 0.0474(8) 0.0400(7) -0.0024(6) 0.0063(6) -0.0027(6)
C9 0.0448(8) 0.0422(8) 0.0475(8) 0.0031(6) 0.0111(6) -0.0031(6)
C10 0.0777(11) 0.0535(9) 0.0390(8) 0.0089(7) 0.0051(7) -0.0079(8)
C11 0.0811(11) 0.0511(9) 0.0389(8) -0.0007(6) 0.0054(7) -0.0120(8)
C12 0.0479(8) 0.0409(8) 0.0555(9) -0.0035(6) 0.0117(7) -0.0008(6)
C13 0.0686(10) 0.0529(9) 0.0530(9) 0.0008(7) 0.0115(8) -0.0013(7)
C14 0.0998(16) 0.0757(13) 0.0583(11) -0.0013(9) -0.0076(11) -0.0065(11)
C15 0.0742(14) 0.0823(14) 0.0952(17) 0.0024(12) -0.0255(12) -0.0103(10)
C16 0.0484(11) 0.1139(18) 0.1111(19) -0.0116(15) 0.0050(11) -0.0047(10)
C17 0.0472(9) 0.0982(15) 0.0786(13) -0.0215(11) 0.0136(9) -0.0014(9)
C18 0.0644(10) 0.0437(9) 0.0760(11) -0.0009(8) 0.0148(8) 0.0024(7)
C19 0.0526(8) 0.0388(7) 0.0510(8) 0.0068(6) 0.0100(7) -0.0008(6)
C20 0.0519(8) 0.0478(8) 0.0430(8) 0.0032(6) 0.0084(6) -0.0014(6)
C21 0.0607(10) 0.0533(9) 0.0701(11) -0.0001(8) 0.0116(8) -0.0085(7)
C22 0.0621(11) 0.0826(14) 0.0838(14) -0.0008(11) 0.0138(10) -0.0222(10)
C23 0.0511(10) 0.1035(16) 0.0696(12) 0.0026(11) 0.0090(8) -0.0002(10)
C24 0.0670(12) 0.0842(14) 0.0964(15) 0.0185(12) 0.0226(11) 0.0217(10)
C25 0.0645(11) 0.0570(10) 0.0897(13) 0.0158(9) 0.0249(10) 0.0070(8)
C26 0.0551(9) 0.0522(9) 0.0559(9) 0.0057(7) 0.0086(7) -0.0077(7)
C27 0.0683(11) 0.0695(11) 0.0528(10) 0.0069(8) 0.0039(8) -0.0076(8)

loop_
_atom_type_symbol
_atom_type_description
_atom_type_scat_dispersion_real
_atom_type_scat_dispersion_imag
_atom_type_scat_source
C C 0.0181 0.0091 'International Tables Vol C Tables 4.2.6.8 and 6.1.1.4'
H H 0.0000 0.0000 'International Tables Vol C Tables 4.2.6.8 and 6.1.1.4'
N N 0.0311 0.0180 'International Tables Vol C Tables 4.2.6.8 and 6.1.1.4'
O O 0.0492 0.0322 'International Tables Vol C Tables 4.2.6.8 and 6.1.1.4'

loop_
_geom_angle_atom_site_label_1
_geom_angle_atom_site_label_2
_geom_angle_atom_site_label_3
_geom_angle
C5 O1 C1 118.94(11)
O4 N1 O3 123.06(14)
O4 N1 C9 118.64(13)
O3 N1 C9 118.28(13)
C2 C1 O1 121.89(13)
C2 C1 C6 127.11(13)
O1 C1 C6 110.97(12)
C1 C2 C3 122.83(14)
C1 C2 H2 118.6
C3 C2 H2 118.6
C2 C3 C4 109.61(12)
C2 C3 C12 109.76(13)
C4 C3 C12 112.92(12)
C2 C3 H3 108.1
C4 C3 H3 108.1
C12 C3 H3 108.1
C5 C4 C18 121.40(15)
C5 C4 C3 122.03(13)
C18 C4 C3 116.57(13)
C4 C5 O1 121.66(13)
C4 C5 C19 128.71(13)
O1 C5 C19 109.55(12)
C7 C6 C11 118.60(13)
C7 C6 C1 120.92(13)
C11 C6 C1 120.47(13)
C8 C7 C6 120.81(13)
C8 C7 H7 119.6
C6 C7 H7 119.6
C9 C8 C7 118.82(13)
C9 C8 H8 120.6
C7 C8 H8 120.6
C8 C9 C10 121.86(14)
C8 C9 N1 119.00(13)
C10 C9 N1 119.13(13)
C11 C10 C9 118.78(14)
C11 C10 H10 120.6
C9 C10 H10 120.6
C10 C11 C6 121.12(14)
C10 C11 H11 119.4
C6 C11 H11 119.4
C13 C12 C17 118.29(16)
C13 C12 C3 120.19(14)
C17 C12 C3 121.47(14)
C12 C13 C14 121.03(18)
C12 C13 H13 119.5
C14 C13 H13 119.5
C15 C14 C13 120.2(2)
C15 C14 H14 119.9
C13 C14 H14 119.9
C16 C15 C14 119.23(19)
C16 C15 H15 120.4
C14 C15 H15 120.4
C15 C16 C17 120.9(2)
C15 C16 H16 119.5
C17 C16 H16 119.5
C16 C17 C12 120.3(2)
C16 C17 H17 119.9
C12 C17 H17 119.9
O2 C18 C4 123.16(17)
O2 C18 H18 118.4
C4 C18 H18 118.4
C5 C19 C20 109.60(12)
C5 C19 C26 112.72(12)
C20 C19 C26 113.05(13)
C5 C19 H19 107.0
C20 C19 H19 107.0
C26 C19 H19 107.0
C21 C20 C25 117.78(15)
C21 C20 C19 120.47(14)
C25 C20 C19 121.75(14)
C20 C21 C22 120.84(17)
C20 C21 H21 119.6
C22 C21 H21 119.6
C23 C22 C21 120.69(18)
C23 C22 H22 119.7
C21 C22 H22 119.7
C22 C23 C24 119.00(18)
C22 C23 H23 120.5
C24 C23 H23 120.5
C23 C24 C25 120.65(19)
C23 C24 H24 119.7
C25 C24 H24 119.7
C24 C25 C20 121.02(17)
C24 C25 H25 119.5
C20 C25 H25 119.5
C27 C26 C19 111.88(13)
C27 C26 H26A 109.2
C19 C26 H26A 109.2
C27 C26 H26B 109.2
C19 C26 H26B 109.2
H26A C26 H26B 107.9
C26 C27 H27A 109.5
C26 C27 H27B 109.5
H27A C27 H27B 109.5
C26 C27 H27C 109.5
H27A C27 H27C 109.5
H27B C27 H27C 109.5

loop_
_geom_bond_atom_site_label_1
_geom_bond_atom_site_label_2
_geom_bond_distance
O1 C5 1.3730(17)
O1 C1 1.3906(17)
O2 C18 1.214(2)
O3 N1 1.2227(18)
O4 N1 1.2200(17)
N1 C9 1.4682(19)
C1 C2 1.322(2)
C1 C6 1.472(2)
C2 C3 1.496(2)
C2 H2 0.9300
C3 C4 1.504(2)
C3 C12 1.528(2)
C3 H3 0.9800
C4 C5 1.345(2)
C4 C18 1.454(2)
C5 C19 1.510(2)
C6 C7 1.391(2)
C6 C11 1.394(2)
C7 C8 1.382(2)
C7 H7 0.9300
C8 C9 1.376(2)
C8 H8 0.9300
C9 C10 1.378(2)
C10 C11 1.374(2)
C10 H10 0.9300
C11 H11 0.9300
C12 C13 1.375(2)
C12 C17 1.380(2)
C13 C14 1.376(3)
C13 H13 0.9300
C14 C15 1.366(3)
C14 H14 0.9300
C15 C16 1.363(3)
C15 H15 0.9300
C16 C17 1.376(3)
C16 H16 0.9300
C17 H17 0.9300
C18 H18 0.9300
C19 C20 1.526(2)
C19 C26 1.535(2)
C19 H19 0.9800
C20 C21 1.377(2)
C20 C25 1.387(2)
C21 C22 1.383(3)
C21 H21 0.9300
C22 C23 1.368(3)
C22 H22 0.9300
C23 C24 1.369(3)
C23 H23 0.9300
C24 C25 1.375(3)
C24 H24 0.9300
C25 H25 0.9300
C26 C27 1.515(2)
C26 H26A 0.9700
C26 H26B 0.9700
C27 H27A 0.9600
C27 H27B 0.9600
C27 H27C 0.9600
